data_2205879
loop_
_publ_author_name
'Graham Smith'
'Urs D. Wermuth'
'Jonathan M. White'

_publ_section_title
;
 Diethylaminium 3,5-dinitrosalicylate at 130K
;
_journal_issue 6
_journal_name_full 'Acta Crystallographica Section E'
_journal_page_first o1836
_journal_page_last o1838
_journal_paper_doi 10.1107/S1600536805015199
_journal_volume 61
_journal_year 2005
_chemical_formula_iupac 'C4 H12 N + , C7 H3 N2 O7 -'
_chemical_formula_moiety 'C4 H12 N + , C7 H3 N2 O7 -'
_chemical_formula_sum 'C11 H15 N3 O7'
_chemical_formula_weight 301.26
_chemical_melting_point 432.7(9)
_chemical_name_common 'diethylaminium 3,5-dinitrosalicylate'
_chemical_name_systematic
;
Diethylaminium 3,5-dinitrosalicylate
;
_space_group_IT_number 2
_symmetry_cell_setting triclinic
_symmetry_space_group_name_Hall '-P 1'
_symmetry_space_group_name_H-M 'P -1'
_atom_sites_solution_hydrogens geom
_atom_sites_solution_primary direct
_atom_sites_solution_secondary difmap
_audit_creation_method 'SHELXL97 (Sheldrick, 1997)'
_cell_angle_alpha 67.126(5)
_cell_angle_beta 80.663(8)
_cell_angle_gamma 71.700(8)
_cell_formula_units_Z 2
_cell_length_a 7.329(3)
_cell_length_b 10.168(5)
_cell_length_c 10.660(5)
_cell_measurement_reflns_used 1831
_cell_measurement_temperature 130(2)
_cell_measurement_theta_max 27.46
_cell_measurement_theta_min 2.26
_cell_volume 694.2(6)
_computing_cell_refinement SMART
_computing_data_collection 'SMART (Bruker, 2000)'
_computing_data_reduction 'SAINT (Bruker, 1999)'
_computing_molecular_graphics 'PLATON (Spek, 2003)'
_computing_publication_material PLATON
_computing_structure_refinement SHELXTL
_computing_structure_solution 'SHELXTL (Bruker, 1997)'
_diffrn_ambient_temperature 130(2)
_diffrn_measured_fraction_theta_full 0.982
_diffrn_measured_fraction_theta_max 0.982
_diffrn_measurement_device_type 'Bruker SMART CCD area-detector'
_diffrn_measurement_method '\f and \w'
_diffrn_radiation_monochromator graphite
_diffrn_radiation_source 'sealed tube'
_diffrn_radiation_type MoK\a
_diffrn_radiation_wavelength 0.71073
_diffrn_reflns_av_R_equivalents 0.0706
_diffrn_reflns_av_sigmaI/netI 0.0538
_diffrn_reflns_limit_h_max 8
_diffrn_reflns_limit_h_min -6
_diffrn_reflns_limit_k_max 12
_diffrn_reflns_limit_k_min -8
_diffrn_reflns_limit_l_max 12
_diffrn_reflns_limit_l_min -11
_diffrn_reflns_number 3502
_diffrn_reflns_theta_full 25.00
_diffrn_reflns_theta_max 25.00
_diffrn_reflns_theta_min 2.08
_diffrn_standards_decay_% 0.0
_diffrn_standards_interval_count 0
_diffrn_standards_number 0
_exptl_absorpt_coefficient_mu 0.122
_exptl_absorpt_correction_type none
_exptl_crystal_colour yellow
_exptl_crystal_density_diffrn 1.441
_exptl_crystal_density_method 'not measured'
_exptl_crystal_description block
_exptl_crystal_F_000 316
_exptl_crystal_size_max 0.40
_exptl_crystal_size_mid 0.40
_exptl_crystal_size_min 0.35
_refine_diff_density_max 0.458
_refine_diff_density_min -0.319
_refine_ls_extinction_method none
_refine_ls_goodness_of_fit_ref 1.039
_refine_ls_hydrogen_treatment mixed
_refine_ls_matrix_type full
_refine_ls_number_parameters 204
_refine_ls_number_reflns 2395
_refine_ls_number_restraints 0
_refine_ls_restrained_S_all 1.039
_refine_ls_R_factor_all 0.0757
_refine_ls_R_factor_gt 0.0648
_refine_ls_shift/su_max 0.002
_refine_ls_shift/su_mean 0.001
_refine_ls_structure_factor_coef Fsqd
_refine_ls_weighting_details 'calc w = 1/[\s^2^(Fo^2^)+(0.119P)^2^+0.1544P] where P=(Fo^2^+2Fc^2^)/3'
_refine_ls_weighting_scheme calc
_refine_ls_wR_factor_gt 0.1868
_refine_ls_wR_factor_ref 0.1954
_reflns_number_gt 1886
_reflns_number_total 2395
_reflns_threshold_expression 'F^2^ >2\s(F^2^)'
_cod_data_source_file bt6671.cif
_cod_data_source_block I
_cod_depositor_comments
;
The following automatic conversions were performed:

'_chemical_melting_point' value '431.8--433.6' was changed to
'432.7(9)' - the average value was taken and precision was estimated.

Automatic conversion script
Id: cif_fix_values 1646 2011-03-28 12:23:43Z adriana 

The following automatic conversions were performed:

'_chemical_melting_point' value '431.8--433.6' was changed to
'432.7(9)' - the average value was taken and precision was estimated.

Automatic conversion script
Id: cif_fix_values 1715 2011-07-08 13:25:40Z adriana 
;
_cod_original_cell_volume 694.1(5)
_cod_database_code 2205879
_cod_database_fobs_code 2205879

loop_
_symmetry_equiv_pos_as_xyz
'x, y, z'
'-x, -y, -z'

loop_
_atom_site_aniso_label
_atom_site_aniso_U_11
_atom_site_aniso_U_22
_atom_site_aniso_U_33
_atom_site_aniso_U_12
_atom_site_aniso_U_13
_atom_site_aniso_U_23
O2 0.0685(12) 0.0354(9) 0.0370(9) -0.0103(8) -0.0058(8) -0.0133(7)
O31 0.144(2) 0.0497(12) 0.0535(12) 0.0115(13) -0.0425(14) -0.0233(10)
O32 0.1033(17) 0.0376(11) 0.0499(12) -0.0121(10) -0.0196(11) 0.0007(9)
O51 0.0839(15) 0.0454(12) 0.0846(16) -0.0196(11) 0.0078(12) -0.0345(11)
O52 0.0729(14) 0.0814(15) 0.0752(15) -0.0146(11) -0.0077(12) -0.0525(13)
O71 0.0755(14) 0.0520(11) 0.0379(10) 0.0101(10) -0.0146(9) -0.0186(8)
O72 0.0977(16) 0.0359(10) 0.0420(10) -0.0046(10) -0.0145(10) -0.0112(8)
N3 0.0443(11) 0.0369(11) 0.0349(10) -0.0058(9) 0.0023(8) -0.0089(9)
N5 0.0424(12) 0.0600(16) 0.0708(16) -0.0157(10) 0.0107(11) -0.0420(13)
C1 0.0332(11) 0.0406(13) 0.0315(12) -0.0034(10) 0.0018(9) -0.0145(10)
C2 0.0355(11) 0.0371(12) 0.0342(12) -0.0087(9) 0.0040(9) -0.0156(10)
C3 0.0304(11) 0.0364(12) 0.0319(11) -0.0069(9) 0.0029(8) -0.0099(9)
C4 0.0332(11) 0.0328(12) 0.0450(13) -0.0086(9) 0.0072(10) -0.0128(10)
C5 0.0306(11) 0.0447(13) 0.0491(14) -0.0096(10) 0.0068(10) -0.0271(11)
C6 0.0309(11) 0.0489(14) 0.0365(12) -0.0072(10) 0.0024(9) -0.0203(11)
C7 0.0494(14) 0.0438(14) 0.0318(12) -0.0003(11) -0.0004(10) -0.0155(10)
N11 0.0550(12) 0.0370(11) 0.0381(11) -0.0018(9) -0.0074(9) -0.0177(9)
C21 0.0630(19) 0.063(2) 0.089(2) -0.0134(15) 0.0108(17) -0.0349(18)
C22 0.0675(17) 0.0510(15) 0.0371(13) -0.0085(13) -0.0031(12) -0.0182(11)
C31 0.096(3) 0.060(2) 0.083(2) -0.0269(19) -0.013(2) -0.0145(17)
C32 0.086(3) 0.097(3) 0.070(2) -0.041(2) 0.0097(19) -0.028(2)

loop_
_atom_site_label
_atom_site_fract_x
_atom_site_fract_y
_atom_site_fract_z
_atom_site_U_iso_or_equiv
_atom_site_thermal_displace_type
_atom_site_occupancy
_atom_site_type_symbol
O2 0.2468(3) 0.25042(18) 0.39944(16) 0.0475(6) Uani 1.000 O
O31 0.1139(4) 0.4801(2) 0.1764(2) 0.0857(9) Uani 1.000 O
O32 0.0404(4) 0.6972(2) 0.1781(2) 0.0687(8) Uani 1.000 O
O51 0.2144(3) 0.8094(2) 0.5220(2) 0.0688(8) Uani 1.000 O
O52 0.3207(3) 0.6354(3) 0.7101(2) 0.0699(8) Uani 1.000 O
O71 0.4588(3) 0.1159(2) 0.77125(18) 0.0598(7) Uani 1.000 O
O72 0.3836(3) 0.0539(2) 0.61495(19) 0.0615(7) Uani 1.000 O
N3 0.1102(3) 0.5648(2) 0.2317(2) 0.0418(6) Uani 1.000 N
N5 0.2633(3) 0.6788(3) 0.5958(3) 0.0531(9) Uani 1.000 N
C1 0.3190(3) 0.3118(3) 0.5736(2) 0.0367(7) Uani 1.000 C
C2 0.2502(3) 0.3509(2) 0.4410(2) 0.0357(7) Uani 1.000 C
C3 0.1875(3) 0.5075(2) 0.3660(2) 0.0348(7) Uani 1.000 C
C4 0.1894(3) 0.6125(2) 0.4165(2) 0.0386(7) Uani 1.000 C
C5 0.2566(3) 0.5668(3) 0.5445(2) 0.0395(7) Uani 1.000 C
C6 0.3217(3) 0.4184(3) 0.6220(2) 0.0386(7) Uani 1.000 C
C7 0.3916(4) 0.1535(3) 0.6614(2) 0.0444(8) Uani 1.000 C
N11 0.2764(3) 0.1749(2) 0.16804(19) 0.0441(7) Uani 1.000 N
C21 0.0851(5) 0.1457(4) 0.1904(4) 0.0720(11) Uani 1.000 C
C22 0.3290(4) 0.2633(3) 0.0272(3) 0.0530(9) Uani 1.000 C
C31 0.0758(6) 0.0362(4) 0.1367(4) 0.0808(14) Uani 1.000 C
C32 0.5211(5) 0.2871(5) 0.0194(4) 0.0827(16) Uani 1.000 C
H72 0.335(6) 0.120(4) 0.516(4) 0.097(12) Uiso 1.000 H
H4 0.145000 0.715300 0.363800 0.0460 Uiso 1.000 H
H6 0.368800 0.389400 0.709400 0.0460 Uiso 1.000 H
H11A 0.281(6) 0.223(4) 0.224(4) 0.055(13) Uiso 1.000 H
H11B 0.369(6) 0.085(5) 0.195(4) 0.060(12) Uiso 1.000 H
H21A 0.052000 0.110600 0.289500 0.0870 Uiso 1.000 H
H21B -0.012700 0.240100 0.146900 0.0870 Uiso 1.000 H
H22A 0.231200 0.360700 -0.003800 0.0640 Uiso 1.000 H
H22B 0.330400 0.210900 -0.034400 0.0640 Uiso 1.000 H
H31A 0.094300 0.074800 0.037200 0.1210 Uiso 1.000 H
H31B -0.050200 0.016300 0.161700 0.1210 Uiso 1.000 H
H31C 0.177100 -0.056000 0.175200 0.1210 Uiso 1.000 H
H32A 0.519900 0.339100 0.080200 0.1240 Uiso 1.000 H
H32B 0.551500 0.347000 -0.074500 0.1240 Uiso 1.000 H
H32C 0.618700 0.190900 0.047200 0.1240 Uiso 1.000 H

loop_
_atom_type_symbol
_atom_type_description
_atom_type_scat_dispersion_real
_atom_type_scat_dispersion_imag
_atom_type_scat_source
C C 0.0033 0.0016 'International Tables Vol C Tables 4.2.6.8 and 6.1.1.4'
H H 0.0000 0.0000 'International Tables Vol C Tables 4.2.6.8 and 6.1.1.4'
N N 0.0061 0.0033 'International Tables Vol C Tables 4.2.6.8 and 6.1.1.4'
O O 0.0106 0.0060 'International Tables Vol C Tables 4.2.6.8 and 6.1.1.4'

loop_
_geom_angle_atom_site_label_1
_geom_angle_atom_site_label_2
_geom_angle_atom_site_label_3
_geom_angle
_geom_angle_publ_flag
C7 O72 H72 102(2) no
O31 N3 O32 121.1(2) no
O32 N3 C3 118.9(2) no
O31 N3 C3 119.9(2) no
O51 N5 O52 123.9(3) no
O51 N5 C5 118.6(3) no
O52 N5 C5 117.5(3) no
C21 N11 C22 116.6(2) no
C21 N11 H11B 108(3) no
C21 N11 H11A 108(3) no
H11A N11 H11B 107(4) no
C22 N11 H11A 108(3) no
C22 N11 H11B 108(3) no
C2 C1 C7 120.3(2) no
C2 C1 C6 121.6(2) no
C6 C1 C7 118.1(2) no
C1 C2 C3 114.5(2) no
O2 C2 C3 125.09(19) no
O2 C2 C1 120.4(2) no
N3 C3 C4 115.75(18) no
N3 C3 C2 121.12(19) no
C2 C3 C4 123.09(19) no
C3 C4 C5 119.2(2) no
N5 C5 C6 120.0(2) no
N5 C5 C4 118.8(2) no
C4 C5 C6 121.2(2) no
C1 C6 C5 120.4(2) no
O72 C7 C1 117.1(2) no
O71 C7 C1 122.3(3) no
O71 C7 O72 120.6(3) no
C3 C4 H4 120.37 no
C5 C4 H4 120.46 no
C1 C6 H6 119.79 no
C5 C6 H6 119.78 no
N11 C21 C31 113.9(3) no
N11 C22 C32 111.1(3) no
N11 C21 H21A 108.75 no
N11 C21 H21B 108.79 no
C31 C21 H21A 108.79 no
C31 C21 H21B 108.81 no
H21A C21 H21B 107.67 no
N11 C22 H22A 109.45 no
N11 C22 H22B 109.40 no
C32 C22 H22A 109.35 no
C32 C22 H22B 109.41 no
H22A C22 H22B 108.02 no
C21 C31 H31A 109.45 no
C21 C31 H31B 109.42 no
C21 C31 H31C 109.45 no
H31A C31 H31B 109.52 no
H31A C31 H31C 109.49 no
H31B C31 H31C 109.50 no
C22 C32 H32A 109.52 no
C22 C32 H32B 109.44 no
C22 C32 H32C 109.46 no
H32A C32 H32B 109.49 no
H32A C32 H32C 109.50 no
H32B C32 H32C 109.41 no

loop_
_geom_bond_atom_site_label_1
_geom_bond_atom_site_label_2
_geom_bond_distance
_geom_bond_publ_flag
O2 C2 1.270(3) no
O31 N3 1.210(3) no
O32 N3 1.210(3) no
O51 N5 1.221(4) no
O52 N5 1.220(4) no
O71 C7 1.217(3) no
O72 C7 1.308(4) no
O72 H72 1.05(4) no
N3 C3 1.455(3) no
N5 C5 1.458(4) no
N11 C22 1.480(4) no
N11 C21 1.486(5) no
N11 H11A 0.92(4) no
N11 H11B 0.92(5) no
C1 C7 1.484(4) no
C1 C6 1.376(4) no
C1 C2 1.442(3) no
C2 C3 1.434(3) no
C3 C4 1.374(3) no
C4 C5 1.379(3) no
C5 C6 1.376(4) no
C4 H4 0.9504 no
C6 H6 0.9492 no
C21 C31 1.459(6) no
C22 C32 1.486(5) no
C21 H21A 0.9901 no
C21 H21B 0.9899 no
C22 H22A 0.9902 no
C22 H22B 0.9907 no
C31 H31A 0.9801 no
C31 H31B 0.9799 no
C31 H31C 0.9804 no
C32 H32A 0.9805 no
C32 H32B 0.9805 no
C32 H32C 0.9800 no

loop_
_geom_hbond_atom_site_label_D
_geom_hbond_atom_site_label_H
_geom_hbond_atom_site_label_A
_geom_hbond_site_symmetry_A
_geom_hbond_distance_DH
_geom_hbond_distance_HA
_geom_hbond_distance_DA
_geom_hbond_angle_DHA
_geom_hbond_publ_flag
O72 H72 O2 . 1.05(4) 1.47(4) 2.489(3) 161(4) yes
N11 H11A O2 . 0.92(4) 1.96(4) 2.813(3) 154(4) yes
N11 H11A O31 . 0.92(4) 2.40(4) 2.986(3) 122(3) yes
N11 H11B O71 2_656 0.92(5) 1.96(5) 2.871(3) 169(4) yes
N11 H11B O72 2_656 0.92(5) 2.60(4) 3.320(3) 136(4) yes
C22 H22A O31 . 0.99 2.55 3.099(4) 115 yes
C22 H22B O71 1_554 0.99 2.54 3.469(4) 156 yes

loop_
_geom_torsion_atom_site_label_1
_geom_torsion_atom_site_label_2
_geom_torsion_atom_site_label_3
_geom_torsion_atom_site_label_4
_geom_torsion
_geom_torsion_publ_flag
O31 N3 C3 C4 175.6(2) no
O32 N3 C3 C2 172.3(2) no
O31 N3 C3 C2 -6.6(4) no
O32 N3 C3 C4 -5.5(3) no
O52 N5 C5 C6 -2.8(4) no
O52 N5 C5 C4 179.0(2) no
O51 N5 C5 C6 176.1(2) no
O51 N5 C5 C4 -2.1(4) no
C21 N11 C22 C32 178.8(3) no
C22 N11 C21 C31 73.6(4) no
C2 C1 C6 C5 0.5(4) no
C6 C1 C7 O72 178.4(2) no
C6 C1 C2 O2 -179.1(2) no
C7 C1 C6 C5 179.8(2) no
C6 C1 C2 C3 0.3(3) no
C7 C1 C2 O2 1.7(4) no
C2 C1 C7 O71 176.6(3) no
C7 C1 C2 C3 -178.9(2) no
C2 C1 C7 O72 -2.3(4) no
C6 C1 C7 O71 -2.7(4) no
O2 C2 C3 C4 178.3(2) no
O2 C2 C3 N3 0.7(4) no
C1 C2 C3 C4 -1.0(3) no
C1 C2 C3 N3 -178.6(2) no
C2 C3 C4 C5 0.8(3) no
N3 C3 C4 C5 178.6(2) no
C3 C4 C5 N5 178.3(2) no
C3 C4 C5 C6 0.1(4) no
C4 C5 C6 C1 -0.7(4) no
N5 C5 C6 C1 -178.9(2) no
